data_7023226
loop_
_publ_author_name
'Thu\'ery, Pierre'
'Rivi\`ere, Eric'

_publ_section_title
;
 Uranyl-copper(II) heterometallic oxalate complexes: coordination polymers
 and frameworks.
;
_journal_issue 29
_journal_name_full 'Dalton transactions (Cambridge, England : 2003)'
_journal_page_first 10551
_journal_page_last 10558
_journal_paper_doi 10.1039/c3dt51020d
_journal_volume 42
_journal_year 2013
_chemical_formula_sum 'C14 H8 Cu N2 O10 U'
_chemical_formula_weight 665.79
_space_group_IT_number 14
_symmetry_cell_setting monoclinic
_symmetry_space_group_name_Hall '-P 2yn'
_symmetry_space_group_name_H-M 'P 1 21/n 1'
_atom_sites_solution_hydrogens geom
_atom_sites_solution_primary direct
_atom_sites_solution_secondary difmap
_audit_creation_method SHELXL-97
_cell_angle_alpha 90.00
_cell_angle_beta 108.319(4)
_cell_angle_gamma 90.00
_cell_formula_units_Z 4
_cell_length_a 8.3924(4)
_cell_length_b 17.1982(14)
_cell_length_c 11.9928(8)
_cell_measurement_reflns_used 58102
_cell_measurement_temperature 150(2)
_cell_measurement_theta_max 30.51
_cell_measurement_theta_min 2.15
_cell_volume 1643.25(19)
_computing_cell_refinement 'HKL2000 (Otwinowski & Minor, 1997)'
_computing_data_collection 'COLLECT (Nonius, 1998)'
_computing_data_reduction 'HKL2000 (Otwinowski & Minor, 1997)'
_computing_molecular_graphics 'SHELXTL (Sheldrick, 2008)'
_computing_publication_material 'SHELXTL (Sheldrick, 2008); PLATON (Spek, 2003)'
_computing_structure_refinement 'SHELXL-97 (Sheldrick, 2008)'
_computing_structure_solution 'SHELXS-97 (Sheldrick, 2008)'
_diffrn_ambient_temperature 150(2)
_diffrn_measured_fraction_theta_full 0.999
_diffrn_measured_fraction_theta_max 0.999
_diffrn_measurement_device_type 'Nonius Kappa-CCD area-detector diffractometer'
_diffrn_measurement_method 'two \f and six \w scans with 2\% steps (459 frames)'
_diffrn_radiation_monochromator graphite
_diffrn_radiation_source 'fine-focus sealed tube'
_diffrn_radiation_type MoK\a
_diffrn_radiation_wavelength 0.71073
_diffrn_reflns_av_R_equivalents 0.0526
_diffrn_reflns_av_sigmaI/netI 0.0736
_diffrn_reflns_limit_h_max 11
_diffrn_reflns_limit_h_min -11
_diffrn_reflns_limit_k_max 24
_diffrn_reflns_limit_k_min -24
_diffrn_reflns_limit_l_max 17
_diffrn_reflns_limit_l_min -17
_diffrn_reflns_number 58102
_diffrn_reflns_theta_full 30.51
_diffrn_reflns_theta_max 30.51
_diffrn_reflns_theta_min 2.15
_diffrn_standards_decay_% 0
_diffrn_standards_interval_time 0
_diffrn_standards_number 0
_exptl_absorpt_coefficient_mu 11.200
_exptl_absorpt_correction_T_max 0.639
_exptl_absorpt_correction_T_min 0.428
_exptl_absorpt_correction_type multi-scan
_exptl_absorpt_process_details 'SCALEPACK (Otwinowski & Minor, 1997)'
_exptl_crystal_colour 'translucent light green'
_exptl_crystal_density_diffrn 2.691
_exptl_crystal_density_method 'not measured'
_exptl_crystal_description platelet
_exptl_crystal_F_000 1228
_exptl_crystal_size_max 0.10
_exptl_crystal_size_mid 0.10
_exptl_crystal_size_min 0.04
_refine_diff_density_max 0.763
_refine_diff_density_min -1.286
_refine_diff_density_rms 0.191
_refine_ls_extinction_method none
_refine_ls_goodness_of_fit_ref 0.950
_refine_ls_hydrogen_treatment constr
_refine_ls_matrix_type full
_refine_ls_number_parameters 253
_refine_ls_number_reflns 5002
_refine_ls_number_restraints 0
_refine_ls_restrained_S_all 0.950
_refine_ls_R_factor_all 0.0664
_refine_ls_R_factor_gt 0.0352
_refine_ls_shift/su_max 0.001
_refine_ls_shift/su_mean 0.000
_refine_ls_structure_factor_coef Fsqd
_refine_ls_weighting_details 'calc w=1/[\s^2^(Fo^2^)+(0.0200P)^2^] where P=(Fo^2^+2Fc^2^)/3'
_refine_ls_weighting_scheme calc
_refine_ls_wR_factor_gt 0.0541
_refine_ls_wR_factor_ref 0.0591
_reflns_number_gt 3552
_reflns_number_total 5002
_reflns_threshold_expression >2sigma(I)
_cod_data_source_file c3dt51020d.txt
_cod_data_source_block 4
_cod_original_sg_symbol_H-M 'P 21/n'
_cod_database_code 7023226

loop_
_symmetry_equiv_pos_as_xyz
'x, y, z'
'-x+1/2, y+1/2, -z+1/2'
'-x, -y, -z'
'x-1/2, -y-1/2, z-1/2'

loop_
_atom_site_label
_atom_site_type_symbol
_atom_site_fract_x
_atom_site_fract_y
_atom_site_fract_z
_atom_site_U_iso_or_equiv
_atom_site_adp_type
_atom_site_occupancy
_atom_site_symmetry_multiplicity
_atom_site_calc_flag
_atom_site_refinement_flags
U U 0.55151(2) 0.169993(10) 0.424782(14) 0.02189(6) Uani 1 1 d .
Cu Cu 0.65429(7) 0.46459(3) 0.21311(5) 0.02580(13) Uani 1 1 d .
O1 O 0.7186(4) 0.1403(2) 0.3746(3) 0.0320(8) Uani 1 1 d .
O2 O 0.3819(4) 0.19980(19) 0.4718(3) 0.0283(7) Uani 1 1 d .
O3 O 0.5514(4) 0.29294(18) 0.3346(3) 0.0274(7) Uani 1 1 d .
O4 O 0.4630(4) 0.36711(19) 0.1719(3) 0.0307(8) Uani 1 1 d .
O5 O 0.3562(4) 0.17986(18) 0.2285(3) 0.0299(8) Uani 1 1 d .
O6 O 0.2188(4) 0.25428(19) 0.0801(3) 0.0341(8) Uani 1 1 d .
O7 O 0.4330(4) 0.04338(18) 0.3622(3) 0.0277(7) Uani 1 1 d .
O8 O 0.3914(4) -0.07681(18) 0.4162(2) 0.0250(7) Uani 1 1 d .
O9 O 0.6814(4) 0.44486(18) 0.0586(3) 0.0278(7) Uani 1 1 d .
O10 O 0.5293(4) 0.46653(18) -0.1292(3) 0.0263(7) Uani 1 1 d .
N1 N 0.8366(4) 0.3960(2) 0.3039(3) 0.0246(8) Uani 1 1 d .
N2 N 0.6757(4) 0.5064(2) 0.3692(3) 0.0266(9) Uani 1 1 d .
C1 C 0.4590(5) 0.3086(3) 0.2288(4) 0.0250(10) Uani 1 1 d .
C2 C 0.3333(5) 0.2432(3) 0.1733(4) 0.0255(11) Uani 1 1 d .
C3 C 0.4487(5) -0.0095(3) 0.4357(4) 0.0226(9) Uani 1 1 d .
C4 C 0.5607(5) 0.4745(3) -0.0203(4) 0.0245(10) Uani 1 1 d .
C5 C 0.9041(6) 0.3382(3) 0.2587(4) 0.0297(11) Uani 1 1 d .
H5 H 0.8789 0.3342 0.1776 0.036 Uiso 1 1 calc R
C6 C 1.0111(6) 0.2839(3) 0.3308(5) 0.0349(12) Uani 1 1 d .
H6 H 1.0571 0.2438 0.2987 0.042 Uiso 1 1 calc R
C7 C 1.0478(6) 0.2906(3) 0.4513(4) 0.0342(12) Uani 1 1 d .
H7 H 1.1164 0.2541 0.5009 0.041 Uiso 1 1 calc R
C8 C 0.9822(5) 0.3517(3) 0.4973(4) 0.0277(11) Uani 1 1 d .
H8 H 1.0114 0.3584 0.5782 0.033 Uiso 1 1 calc R
C9 C 0.8718(5) 0.4030(3) 0.4214(4) 0.0242(10) Uani 1 1 d .
C10 C 0.7843(5) 0.4675(3) 0.4600(4) 0.0248(10) Uani 1 1 d .
C11 C 0.8043(6) 0.4868(3) 0.5753(4) 0.0277(10) Uani 1 1 d .
H11 H 0.8771 0.4584 0.6362 0.033 Uiso 1 1 calc R
C12 C 0.7159(6) 0.5485(3) 0.5996(4) 0.0318(12) Uani 1 1 d .
H12 H 0.7294 0.5624 0.6769 0.038 Uiso 1 1 calc R
C13 C 0.6061(6) 0.5897(3) 0.5075(4) 0.0313(11) Uani 1 1 d .
H13 H 0.5463 0.6320 0.5220 0.038 Uiso 1 1 calc R
C14 C 0.5880(6) 0.5663(3) 0.3933(4) 0.0288(11) Uani 1 1 d .
H14 H 0.5128 0.5928 0.3313 0.035 Uiso 1 1 calc R

loop_
_atom_site_aniso_label
_atom_site_aniso_U_11
_atom_site_aniso_U_22
_atom_site_aniso_U_33
_atom_site_aniso_U_23
_atom_site_aniso_U_13
_atom_site_aniso_U_12
U 0.02437(9) 0.02075(9) 0.01926(8) 0.00041(7) 0.00501(6) 0.00027(8)
Cu 0.0266(3) 0.0299(3) 0.0200(3) 0.0012(2) 0.0061(2) 0.0039(2)
O1 0.0324(17) 0.0296(18) 0.0396(19) 0.0030(16) 0.0192(15) 0.0037(15)
O2 0.0262(16) 0.0289(18) 0.0314(18) 0.0004(15) 0.0114(14) 0.0045(14)
O3 0.0333(17) 0.0229(17) 0.0227(17) 0.0010(14) 0.0040(14) -0.0038(14)
O4 0.0335(18) 0.0272(18) 0.0281(17) 0.0079(15) 0.0051(14) 0.0000(15)
O5 0.0391(18) 0.0265(18) 0.0180(15) -0.0021(14) 0.0003(13) -0.0032(15)
O6 0.0397(19) 0.0276(18) 0.0253(18) 0.0011(14) -0.0034(15) 0.0073(15)
O7 0.0351(17) 0.0225(17) 0.0211(16) 0.0010(14) 0.0024(13) -0.0039(14)
O8 0.0289(17) 0.0219(17) 0.0199(16) 0.0013(13) 0.0014(13) -0.0025(13)
O9 0.0274(16) 0.0302(19) 0.0249(17) 0.0021(14) 0.0071(14) 0.0053(14)
O10 0.0280(16) 0.0300(18) 0.0206(16) 0.0009(14) 0.0071(13) 0.0026(14)
N1 0.0215(18) 0.032(2) 0.0214(19) -0.0004(17) 0.0079(15) -0.0014(17)
N2 0.0265(19) 0.026(2) 0.026(2) 0.0004(17) 0.0064(16) 0.0008(17)
C1 0.028(2) 0.024(2) 0.024(2) 0.0018(19) 0.0098(19) 0.0040(19)
C2 0.030(3) 0.025(3) 0.018(2) 0.0046(19) 0.0016(19) 0.006(2)
C3 0.027(2) 0.018(2) 0.023(2) 0.0021(19) 0.0072(18) 0.0005(19)
C4 0.030(2) 0.017(2) 0.028(2) 0.003(2) 0.0111(19) -0.0029(19)
C5 0.027(2) 0.033(3) 0.031(3) -0.001(2) 0.012(2) -0.001(2)
C6 0.032(3) 0.033(3) 0.041(3) -0.003(2) 0.013(2) 0.005(2)
C7 0.029(3) 0.039(3) 0.035(3) 0.006(2) 0.011(2) 0.010(2)
C8 0.024(2) 0.037(3) 0.023(2) 0.006(2) 0.0082(19) 0.003(2)
C9 0.019(2) 0.029(3) 0.025(2) 0.000(2) 0.0074(18) -0.0027(19)
C10 0.021(2) 0.027(3) 0.024(2) -0.001(2) 0.0039(18) -0.0042(19)
C11 0.030(2) 0.031(3) 0.023(2) 0.001(2) 0.0089(19) -0.002(2)
C12 0.034(3) 0.039(3) 0.024(3) -0.008(2) 0.011(2) -0.009(2)
C13 0.037(3) 0.024(3) 0.034(3) -0.007(2) 0.013(2) -0.001(2)
C14 0.026(2) 0.030(3) 0.027(3) 0.002(2) 0.0036(19) 0.003(2)

loop_
_atom_type_symbol
_atom_type_description
_atom_type_scat_dispersion_real
_atom_type_scat_dispersion_imag
_atom_type_scat_source
C C 0.0033 0.0016 'International Tables Vol C Tables 4.2.6.8 and 6.1.1.4'
H H 0.0000 0.0000 'International Tables Vol C Tables 4.2.6.8 and 6.1.1.4'
N N 0.0061 0.0033 'International Tables Vol C Tables 4.2.6.8 and 6.1.1.4'
O O 0.0106 0.0060 'International Tables Vol C Tables 4.2.6.8 and 6.1.1.4'
Cu Cu 0.3201 1.2651 'International Tables Vol C Tables 4.2.6.8 and 6.1.1.4'
U U -9.6767 9.6646 'International Tables Vol C Tables 4.2.6.8 and 6.1.1.4'

loop_
_geom_angle_atom_site_label_1
_geom_angle_atom_site_label_2
_geom_angle_atom_site_label_3
_geom_angle
_geom_angle_site_symmetry_1
_geom_angle_site_symmetry_3
O2 U O1 178.80(14) . .
O2 U O6 85.78(13) . 4_666
O1 U O6 95.15(14) . 4_666
O2 U O3 90.11(13) . .
O1 U O3 89.35(13) . .
O6 U O3 77.40(10) 4_666 .
O2 U O7 93.82(13) . .
O1 U O7 85.83(13) . .
O6 U O7 146.48(11) 4_666 .
O3 U O7 136.10(10) . .
O2 U O5 85.56(13) . .
O1 U O5 93.24(13) . .
O6 U O5 142.12(11) 4_666 .
O3 U O5 65.82(10) . .
O7 U O5 70.93(10) . .
O2 U O8 85.43(13) . 3_656
O1 U O8 95.48(13) . 3_656
O6 U O8 79.68(11) 4_666 3_656
O3 U O8 156.91(10) . 3_656
O7 U O8 66.91(9) . 3_656
O5 U O8 136.06(10) . 3_656
O10 Cu N2 95.18(14) 3_665 .
O10 Cu O9 85.72(12) 3_665 .
N2 Cu O9 163.82(15) . .
O10 Cu N1 177.51(15) 3_665 .
N2 Cu N1 82.50(15) . .
O9 Cu N1 96.77(14) . .
O10 Cu O4 86.93(12) 3_665 .
N2 Cu O4 109.00(14) . .
O9 Cu O4 87.17(12) . .
N1 Cu O4 92.95(13) . .
C1 O3 U 123.2(3) . .
C1 O4 Cu 129.0(3) . .
C2 O5 U 121.2(3) . .
C2 O6 U 154.7(3) . 4_565
C3 O7 U 119.9(3) . .
C3 O8 U 119.8(3) . 3_656
C4 O9 Cu 109.6(3) . .
C4 O10 Cu 110.1(3) . 3_665
C5 N1 C9 120.4(4) . .
C5 N1 Cu 125.1(3) . .
C9 N1 Cu 113.6(3) . .
C14 N2 C10 118.6(4) . .
C14 N2 Cu 126.3(3) . .
C10 N2 Cu 115.0(3) . .
O4 C1 O3 127.4(4) . .
O4 C1 C2 119.7(4) . .
O3 C1 C2 113.0(4) . .
O6 C2 O5 123.7(4) . .
O6 C2 C1 120.5(4) . .
O5 C2 C1 115.7(4) . .
O8 C3 O7 126.7(4) . .
O8 C3 C3 116.4(5) . 3_656
O7 C3 C3 116.9(5) . 3_656
O9 C4 O10 126.5(4) . .
O9 C4 C4 116.9(5) . 3_665
O10 C4 C4 116.7(5) . 3_665
N1 C5 C6 121.2(5) . .
N1 C5 H5 119.4 . .
C6 C5 H5 119.4 . .
C7 C6 C5 118.7(5) . .
C7 C6 H6 120.6 . .
C5 C6 H6 120.6 . .
C8 C7 C6 119.7(4) . .
C8 C7 H7 120.1 . .
C6 C7 H7 120.1 . .
C7 C8 C9 119.2(4) . .
C7 C8 H8 120.4 . .
C9 C8 H8 120.4 . .
N1 C9 C8 120.6(4) . .
N1 C9 C10 115.1(4) . .
C8 C9 C10 124.3(4) . .
N2 C10 C11 121.7(4) . .
N2 C10 C9 113.1(4) . .
C11 C10 C9 125.2(4) . .
C12 C11 C10 119.5(4) . .
C12 C11 H11 120.2 . .
C10 C11 H11 120.2 . .
C11 C12 C13 119.5(4) . .
C11 C12 H12 120.2 . .
C13 C12 H12 120.2 . .
C12 C13 C14 118.3(5) . .
C12 C13 H13 120.8 . .
C14 C13 H13 120.8 . .
N2 C14 C13 122.3(4) . .
N2 C14 H14 118.8 . .
C13 C14 H14 118.8 . .

loop_
_geom_bond_atom_site_label_1
_geom_bond_atom_site_label_2
_geom_bond_distance
_geom_bond_site_symmetry_2
U O2 1.764(3) .
U O1 1.766(3) .
U O6 2.344(3) 4_666
U O3 2.375(3) .
U O7 2.413(3) .
U O5 2.415(3) .
U O8 2.421(3) 3_656
Cu O10 1.953(3) 3_665
Cu N2 1.960(4) .
Cu O9 1.966(3) .
Cu N1 1.967(4) .
Cu O4 2.265(3) .
O3 C1 1.290(5) .
O4 C1 1.222(5) .
O5 C2 1.257(5) .
O6 C2 1.238(5) .
O6 U 2.344(3) 4_565
O7 C3 1.244(5) .
O8 C3 1.246(5) .
O8 U 2.421(3) 3_656
O9 C4 1.256(5) .
O10 C4 1.257(5) .
O10 Cu 1.953(3) 3_665
N1 C5 1.340(6) .
N1 C9 1.352(5) .
N2 C14 1.349(6) .
N2 C10 1.356(5) .
C1 C2 1.542(6) .
C3 C3 1.548(8) 3_656
C4 C4 1.534(9) 3_665
C5 C6 1.393(7) .
C5 H5 0.9300 .
C6 C7 1.384(7) .
C6 H6 0.9300 .
C7 C8 1.379(7) .
C7 H7 0.9300 .
C8 C9 1.391(6) .
C8 H8 0.9300 .
C9 C10 1.483(6) .
C10 C11 1.380(6) .
C11 C12 1.377(7) .
C11 H11 0.9300 .
C12 C13 1.389(6) .
C12 H12 0.9300 .
C13 C14 1.389(7) .
C13 H13 0.9300 .
C14 H14 0.9300 .
